data_2000521
loop_
_publ_author_name
'Sans-Lenain, S.'
'Reynes, A.'
'Gleizes, A.'

_publ_section_title
;
 4-Iodo-2,2,6,6-tetramethylheptane-3,5-dione
;
_journal_issue 10
_journal_name_full 'Acta Crystallographica Section C'
_journal_page_first 1788
_journal_page_last 1791
_journal_paper_doi 10.1107/S0108270192001537
_journal_volume 48
_journal_year 1992
_chemical_formula_sum 'C11 H19 I O2'
_chemical_formula_weight 310.18
_space_group_crystal_system monoclinic
_space_group_IT_number 14
_space_group_name_Hall '-P 2ybc'
_space_group_name_H-M_alt 'P 1 21/c 1'
_cell_angle_alpha 90
_cell_angle_beta 104.74(6)
_cell_angle_gamma 90
_cell_formula_units_Z 4
_cell_length_a 9.188(3)
_cell_length_b 14.229(2)
_cell_length_c 10.628(12)
_cell_volume 1343.7(16)
_diffrn_radiation_type Mo
_diffrn_radiation_wavelength 0.71069
_exptl_absorpt_coefficient_mu 2.19
_exptl_crystal_density_diffrn 1.81
_exptl_crystal_F_000 616
_cod_data_source_file pa0268.cif
_cod_data_source_block pa0268a
_cod_depositor_comments
;
 Updating space group information and adding the symmetry operation list.

 Antanas Vaitkus,
 2018-06-15
;
_cod_original_cell_volume 1344(3)
_cod_original_sg_symbol_H-M 'P 21/c'
_cod_original_formula_sum 'C11 H19 I1 O2'
_cod_database_code 2000521

loop_
_space_group_symop_id
_space_group_symop_operation_xyz
1 x,y,z
2 -x,y+1/2,-z+1/2
3 -x,-y,-z
4 x,-y+1/2,z+1/2

loop_
_atom_site_label
_atom_site_fract_x
_atom_site_fract_y
_atom_site_fract_z
_atom_site_U_iso_or_equiv
I .11107(5) .11705(3) .35386(5) .0586(6)
O(1) .4335(6) .1039(4) .5517(5) .064(6)
O(2) .3091(5) .2984(3) .5741(4) .048(4)
C(1) .5942(6) .1885(5) .4456(6) .046(6)
C(11) .6113(8) .1293(5) .3312(7) .061(8)
C(21) .5997(7) .2929(5) .4127(9) .060(8)
C(31) .7202(8) .1656(7) .5663(7) .070(10)
C(2) .4431(6) .1604(4) .4717(6) .043(5)
C(3) .3032(6) .2088(4) .3867(6) .036(5)
C(4) .2655(5) .2948(4) .4564(5) .036(5)
C(5) .1750(7) .3770(4) .3809(6) .041(5)
C(15) .1518(8) .3711(5) .2334(6) .056(7)
C(25) .0207(7) .3770(5) .4125(7) .058(7)
C(35) .2557(8) .4671(5) .4323(8) .069(9)
H(3) .312(5) .219(4) .299(5) .070(10)
H(111) .7057(8) .1446(5) .3109(7) .06
H(112) .5284(8) .1422(5) .2561(7) .06
H(113) .6107(8) .0632(5) .3535(7) .06
H(211) .5888(7) .3303(5) .4860(9) .06
H(212) .5184(7) .3074(5) .3370(9) .06
H(213) .6954(7) .3071(5) .3941(9) .06
H(311) .8164(8) .1830(7) .5511(7) .07
H(312) .7198(8) .0988(7) .5843(7) .07
H(313) .7045(8) .2005(7) .6401(7) .07
H(151) .1000(8) .3131(5) .2015(6) .06
H(152) .2488(8) .3723(5) .2129(6) .06
H(153) .0920(8) .4242(5) .1923(6) .06
H(251) -.0400(7) .4281(5) .3664(7) .06
H(252) .0345(7) .3851(5) .5054(7) .06
H(253) -.0297(7) .3177(5) .3856(7) .06
H(351) .2007(8) .5202(5) .3861(8) .07
H(352) .3565(8) .4660(5) .4192(8) .07
H(353) .2618(8) .4729(5) .5244(8) .07

loop_
_geom_angle_atom_site_label_1
_geom_angle_atom_site_label_2
_geom_angle_atom_site_label_3
_geom_angle
C(11) C(1) C(21) 109.8(6)
C(11) C(1) C(31) 110.1(6)
C(21) C(1) C(31) 109.6(6)
C(2) C(1) C(11) 106.4(5)
C(2) C(1) C(21) 112.2(5)
C(2) C(1) C(31) 108.6(5)
C(1) C(2) C(3) 115.9(5)
C(1) C(2) O(1) 122.7(5)
C(3) C(2) O(1) 121.4(6)
C(2) C(3) I 110.6(4)
C(2) C(3) H(3) 112(3)
C(2) C(3) C(4) 109.6(4)
H(3) C(3) I 102(3)
C(4) C(3) I 106.8(3)
C(4) C(3) H(3) 115(3)
C(3) C(4) C(5) 121.3(5)
C(3) C(4) O(2) 118.8(5)
C(5) C(4) O(2) 119.9(5)
C(4) C(5) C(15) 114.1(5)
C(4) C(5) C(25) 107.0(5)
C(4) C(5) C(35) 107.8(4)
C(15) C(5) C(25) 109.2(5)
C(15) C(5) C(35) 110.1(6)
C(25) C(5) C(35) 108.5(6)

loop_
_geom_bond_atom_site_label_1
_geom_bond_atom_site_label_2
_geom_bond_distance
C(1) C(11) 1.520(10)
C(1) C(21) 1.530(10)
C(1) C(31) 1.529(9)
C(1) C(2) 1.536(9)
C(2) O(1) 1.190(8)
C(2) C(3) 1.534(7)
C(3) I 2.151(5)
C(3) H(3) 0.96(6)
C(3) C(4) 1.515(8)
C(4) O(2) 1.213(7)
C(4) C(5) 1.538(7)
C(5) C(15) 1.530(9)
C(5) C(25) 1.537(10)
C(5) C(35) 1.512(9)
